data_4082789
loop_
_publ_author_name
'Cartes, M. \'Angeles'
'Rodr\?\'iguez-Delgado, Antonio'
'Palma, Pilar'
'\'Alvarez, Eleuterio'
'C\'ampora, Juan'

_publ_section_title
;
 Sequential Reduction and Alkyl Exchange Reactions of Bis(imino)pyridine
 Dialkyliron(II) with Trimethylaluminum
;
_journal_issue 7
_journal_name_full Organometallics
_journal_page_first 1834
_journal_paper_doi 10.1021/om500167r
_journal_volume 33
_journal_year 2014
_chemical_formula_moiety 'C31 H42 Fe N3 Si'
_chemical_formula_sum 'C31 H42 Fe N3 Si'
_chemical_formula_weight 540.62
_chemical_name_systematic
; 
 ? 
;
_space_group_IT_number 14
_symmetry_cell_setting monoclinic
_symmetry_space_group_name_Hall '-P 2ybc'
_symmetry_space_group_name_H-M 'P 1 21/c 1'
_atom_sites_solution_hydrogens geom
_atom_sites_solution_primary direct
_atom_sites_solution_secondary difmap
_audit_creation_method SHELXL-97
_cell_angle_alpha 90.00
_cell_angle_beta 90.802(2)
_cell_angle_gamma 90.00
_cell_formula_units_Z 8
_cell_length_a 16.7243(13)
_cell_length_b 8.8431(7)
_cell_length_c 41.601(3)
_cell_measurement_reflns_used 6104
_cell_measurement_temperature 173(2)
_cell_measurement_theta_max 22.10
_cell_measurement_theta_min 2.50
_cell_volume 6152.0(8)
_computing_cell_refinement 'APEX2 Software Suite (Bruker, 2007)'
_computing_data_collection 'APEX2 Software Suite (Bruker, 2007)'
_computing_data_reduction 'APEX2 Software Suite (Bruker, 2007)'
_computing_molecular_graphics 'SHELXTL (Sheldrick, 2008)'
_computing_publication_material 'SHELXTL and publCIF (Westrip, 2010)'
_computing_structure_refinement 'SHELXL97 (Sheldrick, 2008)'
_computing_structure_solution 'SIR2002 (Burla et al., 2003)'
_diffrn_ambient_temperature 173(2)
_diffrn_detector_area_resol_mean 8.26
_diffrn_measured_fraction_theta_full 0.987
_diffrn_measured_fraction_theta_max 0.987
_diffrn_measurement_device_type
;
 Bruker-Nonius X8kappa APEX II CCD area detector
;
_diffrn_measurement_method 'phi and omega scans with narrow frames'
_diffrn_radiation_monochromator graphite
_diffrn_radiation_source 'fine-focus sealed tube'
_diffrn_radiation_type MoK\a
_diffrn_radiation_wavelength 0.71073
_diffrn_reflns_av_R_equivalents 0.0581
_diffrn_reflns_av_sigmaI/netI 0.0600
_diffrn_reflns_limit_h_max 9
_diffrn_reflns_limit_h_min -19
_diffrn_reflns_limit_k_max 10
_diffrn_reflns_limit_k_min -9
_diffrn_reflns_limit_l_max 36
_diffrn_reflns_limit_l_min -46
_diffrn_reflns_number 37910
_diffrn_reflns_theta_full 25.26
_diffrn_reflns_theta_max 25.26
_diffrn_reflns_theta_min 2.35
_diffrn_standards_decay_% 0
_exptl_absorpt_coefficient_mu 0.552
_exptl_absorpt_correction_T_max 0.9314
_exptl_absorpt_correction_T_min 0.9054
_exptl_absorpt_correction_type multi-scan
_exptl_absorpt_process_details
;
program SADABS, Bruker (2001).
;
_exptl_crystal_colour brown
_exptl_crystal_density_diffrn 1.167
_exptl_crystal_density_method 'not measured'
_exptl_crystal_description plate
_exptl_crystal_F_000 2312
_exptl_crystal_size_max 0.50
_exptl_crystal_size_mid 0.15
_exptl_crystal_size_min 0.13
_refine_diff_density_max 0.530
_refine_diff_density_min -0.478
_refine_diff_density_rms 0.065
_refine_ls_extinction_method none
_refine_ls_goodness_of_fit_ref 1.053
_refine_ls_hydrogen_treatment constr
_refine_ls_matrix_type full
_refine_ls_number_parameters 703
_refine_ls_number_reflns 10940
_refine_ls_number_restraints 66
_refine_ls_restrained_S_all 1.032
_refine_ls_R_factor_all 0.1329
_refine_ls_R_factor_gt 0.0738
_refine_ls_shift/su_max 0.001
_refine_ls_shift/su_mean 0.000
_refine_ls_structure_factor_coef Fsqd
_refine_ls_weighting_details 'calc w=1/[\s^2^(Fo^2^)+(0.1011P)^2^+6.2259P] where P=(Fo^2^+2Fc^2^)/3'
_refine_ls_weighting_scheme calc
_refine_ls_wR_factor_gt 0.1906
_refine_ls_wR_factor_ref 0.2244
_reflns_number_gt 5803
_reflns_number_total 10940
_reflns_threshold_expression >2sigma(I)
_cod_data_source_file om500167r_si_002.cif
_cod_data_source_block 2a
_cod_depositor_comments
;
The following automatic conversions were performed:

'_symmetry_cell_setting' value 'Monoclinic' changed to 'monoclinic'
according to
/usr/data/users/saulius/automatic-downloads/rss-feeds/ACS/lib/dictionaries/cif_core.dic
dictionary named 'cif_core.dic' version 2.4.2 from 2011-04-26.

Automatic conversion script
Id: cif_fix_values 2281 2013-09-26 08:29:07Z andrius 

 Adding full bibliography for 4082789.cif.
;
_cod_original_sg_symbol_H-M 'P 21/c'
_cod_database_code 4082789

loop_
_symmetry_equiv_pos_as_xyz
'x, y, z'
'-x, y+1/2, -z+1/2'
'-x, -y, -z'
'x, -y-1/2, z-1/2'

loop_
_atom_site_label
_atom_site_type_symbol
_atom_site_fract_x
_atom_site_fract_y
_atom_site_fract_z
_atom_site_U_iso_or_equiv
_atom_site_adp_type
_atom_site_occupancy
_atom_site_symmetry_multiplicity
_atom_site_calc_flag
_atom_site_refinement_flags
_atom_site_disorder_assembly
_atom_site_disorder_group
Fe1 Fe 0.57015(5) 0.83493(12) 0.10321(2) 0.0584(3) Uani 1 1 d U . .
Si1 Si 0.72555(11) 0.6822(2) 0.14439(5) 0.0712(6) Uani 1 1 d DU . .
N1 N 0.4816(3) 0.9354(6) 0.07808(12) 0.0605(13) Uani 1 1 d U . .
N2 N 0.4953(3) 0.9311(7) 0.13787(11) 0.0632(14) Uani 1 1 d U . .
N3 N 0.5557(3) 0.6996(6) 0.06175(12) 0.0665(14) Uani 1 1 d U . .
C1 C 0.4262(3) 1.0222(9) 0.09377(16) 0.0658(17) Uani 1 1 d U . .
C2 C 0.3619(4) 1.0829(9) 0.07690(16) 0.0710(19) Uani 1 1 d U . .
H2 H 0.3259 1.1492 0.0874 0.085 Uiso 1 1 d R . .
C3 C 0.3505(4) 1.0473(10) 0.04501(18) 0.082(2) Uani 1 1 d U . .
H3 H 0.3078 1.0924 0.0332 0.099 Uiso 1 1 d R . .
C4 C 0.4013(4) 0.9455(9) 0.03014(18) 0.075(2) Uani 1 1 d U . .
H4 H 0.3919 0.9161 0.0085 0.091 Uiso 1 1 d R . .
C5 C 0.4660(4) 0.8871(8) 0.04737(15) 0.0651(17) Uani 1 1 d U . .
C6 C 0.4393(3) 1.0269(9) 0.12805(16) 0.0659(18) Uani 1 1 d U . .
C7 C 0.3915(4) 1.1240(10) 0.14918(17) 0.087(2) Uani 1 1 d U . .
H7A H 0.4039 1.1001 0.1717 0.130 Uiso 1 1 d R . .
H7B H 0.3345 1.1067 0.1449 0.130 Uiso 1 1 d R . .
H7C H 0.4045 1.2302 0.1450 0.130 Uiso 1 1 d R . .
C8 C 0.5135(4) 0.7600(8) 0.03783(15) 0.0639(17) Uani 1 1 d U . .
C9 C 0.5098(5) 0.6996(8) 0.00428(15) 0.080(2) Uani 1 1 d U . .
H9A H 0.5493 0.6186 0.0020 0.120 Uiso 1 1 d R . .
H9B H 0.5215 0.7810 -0.0109 0.120 Uiso 1 1 d R . .
H9C H 0.4561 0.6596 -0.0002 0.120 Uiso 1 1 d R . .
C10 C 0.5115(3) 0.9151(8) 0.17176(15) 0.0605(17) Uani 1 1 d U . .
C11 C 0.4783(4) 0.7933(9) 0.18739(15) 0.0700(19) Uani 1 1 d U . .
C12 C 0.4976(4) 0.7674(9) 0.21912(15) 0.0723(19) Uani 1 1 d U . .
H12 H 0.4751 0.6827 0.2297 0.087 Uiso 1 1 d R . .
C13 C 0.5491(4) 0.8608(8) 0.23584(15) 0.0595(16) Uani 1 1 d U . .
C14 C 0.5817(3) 0.9803(8) 0.21977(15) 0.0603(16) Uani 1 1 d U . .
H14 H 0.6185 1.0439 0.2310 0.072 Uiso 1 1 d R . .
C15 C 0.5637(3) 1.0121(8) 0.18795(15) 0.0585(16) Uani 1 1 d U . .
C16 C 0.4215(5) 0.6887(11) 0.16945(17) 0.109(3) Uani 1 1 d U . .
H16A H 0.3748 0.7459 0.1618 0.164 Uiso 1 1 d R . .
H16B H 0.4041 0.6077 0.1838 0.164 Uiso 1 1 d R . .
H16C H 0.4491 0.6446 0.1510 0.164 Uiso 1 1 d R . .
C17 C 0.5684(4) 0.8291(9) 0.27143(15) 0.081(2) Uani 1 1 d U . .
H17A H 0.5285 0.8783 0.2849 0.122 Uiso 1 1 d R . .
H17B H 0.6216 0.8687 0.2769 0.122 Uiso 1 1 d R . .
H17C H 0.5674 0.7197 0.2752 0.122 Uiso 1 1 d R . .
C18 C 0.5986(4) 1.1488(8) 0.17139(17) 0.077(2) Uani 1 1 d U . .
H18A H 0.5616 1.2342 0.1732 0.115 Uiso 1 1 d R . .
H18B H 0.6070 1.1257 0.1486 0.115 Uiso 1 1 d R . .
H18C H 0.6499 1.1752 0.1816 0.115 Uiso 1 1 d R . .
C19 C 0.5966(5) 0.5640(9) 0.05697(18) 0.0776(19) Uani 1 1 d U . .
C20 C 0.6679(5) 0.5561(9) 0.04101(19) 0.083(2) Uani 1 1 d U . .
C21 C 0.7072(6) 0.4152(11) 0.0371(2) 0.122(3) Uani 1 1 d U . .
H21 H 0.7553 0.4064 0.0253 0.146 Uiso 1 1 d R . .
C22 C 0.6695(8) 0.2808(10) 0.0521(3) 0.123(4) Uani 1 1 d U . .
C23 C 0.6011(8) 0.3040(13) 0.0674(3) 0.137(3) Uani 1 1 d U . .
H23 H 0.5785 0.2165 0.0769 0.164 Uiso 1 1 d R . .
C24 C 0.5593(6) 0.4308(10) 0.0715(2) 0.100(2) Uani 1 1 d U . .
C25 C 0.7085(4) 0.6989(9) 0.02763(19) 0.090(2) Uani 1 1 d U . .
H25A H 0.6741 0.7446 0.0110 0.135 Uiso 1 1 d R . .
H25B H 0.7598 0.6707 0.0182 0.135 Uiso 1 1 d R . .
H25C H 0.7177 0.7717 0.0450 0.135 Uiso 1 1 d R . .
C26 C 0.7168(8) 0.1366(11) 0.0469(3) 0.213(7) Uani 1 1 d U . .
H26A H 0.7399 0.1017 0.0674 0.319 Uiso 1 1 d R . .
H26B H 0.7599 0.1580 0.0319 0.319 Uiso 1 1 d R . .
H26C H 0.6819 0.0578 0.0379 0.319 Uiso 1 1 d R . .
C27 C 0.4809(7) 0.4405(12) 0.0883(2) 0.146(4) Uani 1 1 d U . .
H27A H 0.4408 0.4849 0.0737 0.220 Uiso 1 1 d R . .
H27B H 0.4868 0.5041 0.1075 0.220 Uiso 1 1 d R . .
H27C H 0.4637 0.3389 0.0947 0.220 Uiso 1 1 d R . .
C28 C 0.6867(3) 0.8385(8) 0.11913(15) 0.0644(17) Uani 1 1 d DU . .
H28A H 0.7210 0.8454 0.1000 0.077 Uiso 1 1 d R . .
H28B H 0.6944 0.9332 0.1315 0.077 Uiso 1 1 d R . .
C29 C 0.7713(6) 0.7525(11) 0.18219(19) 0.121(3) Uani 1 1 d DU . .
H29A H 0.7836 0.6671 0.1964 0.181 Uiso 1 1 d R . .
H29B H 0.7339 0.8209 0.1928 0.181 Uiso 1 1 d R . .
H29C H 0.8207 0.8071 0.1774 0.181 Uiso 1 1 d R . .
C30 C 0.7981(8) 0.5742(17) 0.1226(2) 0.221(7) Uani 1 1 d DU . .
H30A H 0.7999 0.4707 0.1310 0.331 Uiso 1 1 d R . .
H30B H 0.8509 0.6210 0.1251 0.331 Uiso 1 1 d R . .
H30C H 0.7830 0.5720 0.0997 0.331 Uiso 1 1 d R . .
C31 C 0.6454(6) 0.5537(11) 0.1586(3) 0.156(4) Uani 1 1 d DU . .
H31A H 0.6129 0.5195 0.1402 0.234 Uiso 1 1 d R . .
H31B H 0.6114 0.6081 0.1737 0.234 Uiso 1 1 d R . .
H31C H 0.6695 0.4659 0.1693 0.234 Uiso 1 1 d R . .
Fe2A Fe 0.0414(2) 0.4518(4) 0.13914(11) 0.0591(9) Uani 0.50 1 d PU A 1
C58A C 0.0994(7) 0.6023(16) 0.1103(4) 0.072(3) Uani 0.50 1 d PDU A 1
H58A H 0.0673 0.6140 0.0902 0.086 Uiso 0.50 1 d PR A 1
H58B H 0.0998 0.7017 0.1212 0.086 Uiso 0.50 1 d PR A 1
Si2A Si 0.2069(4) 0.5575(7) 0.09833(18) 0.0540(17) Uani 0.50 1 d PDU A 1
C59A C 0.2551(10) 0.447(2) 0.1327(4) 0.155(6) Uani 0.50 1 d PDU A 1
H59A H 0.3074 0.4100 0.1258 0.173 Uiso 0.50 1 d PR A 1
H59B H 0.2213 0.3607 0.1385 0.173 Uiso 0.50 1 d PR A 1
H59C H 0.2621 0.5132 0.1514 0.173 Uiso 0.50 1 d PR A 1
C60A C 0.2731(10) 0.7226(19) 0.0967(4) 0.083(5) Uani 0.50 1 d PDU A 1
H60A H 0.2584 0.7842 0.0779 0.124 Uiso 0.50 1 d PR A 1
H60B H 0.3284 0.6879 0.0947 0.124 Uiso 0.50 1 d PR A 1
H60C H 0.2680 0.7835 0.1163 0.124 Uiso 0.50 1 d PR A 1
C61A C 0.2197(9) 0.4529(19) 0.0592(3) 0.083(4) Uani 0.50 1 d PDU A 1
H61A H 0.1837 0.4947 0.0427 0.124 Uiso 0.50 1 d PR A 1
H61B H 0.2079 0.3454 0.0623 0.124 Uiso 0.50 1 d PR A 1
H61C H 0.2752 0.4645 0.0524 0.124 Uiso 0.50 1 d PR A 1
Fe2B Fe 0.0651(2) 0.3956(5) 0.14069(12) 0.0683(11) Uani 0.50 1 d PU A 2
C58B C 0.1770(7) 0.4033(17) 0.1247(4) 0.085(4) Uani 0.50 1 d PDU A 2
H58C H 0.2134 0.4102 0.1437 0.102 Uiso 0.50 1 d PR A 2
H58D H 0.1881 0.3055 0.1141 0.102 Uiso 0.50 1 d PR A 2
Si2B Si 0.2051(8) 0.5592(16) 0.0953(4) 0.157(5) Uani 0.50 1 d PDU A 2
C59B C 0.130(2) 0.627(3) 0.0665(8) 0.158(4) Uani 0.50 1 d PDU A 2
H59D H 0.0767 0.5845 0.0693 0.236 Uiso 0.50 1 d PR A 2
H59E H 0.1525 0.5905 0.0462 0.236 Uiso 0.50 1 d PR A 2
H59F H 0.1272 0.7374 0.0661 0.236 Uiso 0.50 1 d PR A 2
C60B C 0.2456(14) 0.725(3) 0.1168(5) 0.157(9) Uani 0.50 1 d PDU A 2
H60D H 0.2743 0.7880 0.1013 0.235 Uiso 0.50 1 d PR A 2
H60E H 0.2824 0.6941 0.1341 0.235 Uiso 0.50 1 d PR A 2
H60F H 0.2016 0.7841 0.1259 0.235 Uiso 0.50 1 d PR A 2
C61B C 0.297(2) 0.517(5) 0.0722(12) 0.159(4) Uani 0.50 1 d PDU A 2
H61D H 0.2875 0.5166 0.0488 0.185 Uiso 0.50 1 d PR A 2
H61E H 0.3182 0.4182 0.0789 0.185 Uiso 0.50 1 d PR A 2
H61F H 0.3355 0.5961 0.0778 0.185 Uiso 0.50 1 d PR A 2
N4 N -0.0370(3) 0.3358(7) 0.16441(12) 0.0651(14) Uani 1 1 d U . .
N5 N 0.0532(3) 0.5444(6) 0.18583(12) 0.0565(12) Uani 1 1 d U . .
N6 N 0.0001(3) 0.2636(6) 0.10741(13) 0.0621(13) Uani 1 1 d U . .
C32 C -0.0558(3) 0.3858(8) 0.19447(16) 0.0628(16) Uani 1 1 d U A .
C33 C -0.1192(4) 0.3262(8) 0.21145(16) 0.0681(18) Uani 1 1 d U . .
H33 H -0.1314 0.3631 0.2323 0.082 Uiso 1 1 d R A .
C34 C -0.1639(4) 0.2131(9) 0.19774(18) 0.074(2) Uani 1 1 d U A .
H34 H -0.2065 0.1693 0.2094 0.089 Uiso 1 1 d R . .
C35 C -0.1475(3) 0.1628(8) 0.16743(17) 0.0620(17) Uani 1 1 d U . .
H35 H -0.1795 0.0861 0.1577 0.074 Uiso 1 1 d R A .
C36 C -0.0836(3) 0.2259(7) 0.15107(15) 0.0526(15) Uani 1 1 d U A .
C37 C -0.0037(4) 0.5054(8) 0.20604(15) 0.0637(17) Uani 1 1 d U A .
C38 C -0.0129(4) 0.5761(9) 0.23831(16) 0.087(2) Uani 1 1 d U . .
H38A H 0.0400 0.5883 0.2485 0.130 Uiso 1 1 d R A .
H38B H -0.0461 0.5111 0.2517 0.130 Uiso 1 1 d R . .
H38C H -0.0384 0.6753 0.2359 0.130 Uiso 1 1 d R . .
C39 C -0.0598(3) 0.1853(7) 0.11887(16) 0.0584(15) Uani 1 1 d U A .
C40 C -0.1000(4) 0.0591(8) 0.10042(18) 0.077(2) Uani 1 1 d U . .
H40A H -0.1213 0.0986 0.0800 0.116 Uiso 1 1 d R A .
H40B H -0.1438 0.0173 0.1130 0.116 Uiso 1 1 d R . .
H40C H -0.0608 -0.0205 0.0961 0.116 Uiso 1 1 d R . .
C41 C 0.1101(3) 0.6564(7) 0.19594(15) 0.0558(15) Uani 1 1 d U A .
C42 C 0.1799(3) 0.6107(8) 0.21166(15) 0.0595(16) Uani 1 1 d U . .
C43 C 0.2358(4) 0.7224(9) 0.22030(16) 0.0678(18) Uani 1 1 d U A .
H43 H 0.2837 0.6928 0.2312 0.081 Uiso 1 1 d R . .
C44 C 0.2239(4) 0.8732(9) 0.21368(17) 0.0731(19) Uani 1 1 d U . .
C45 C 0.1543(4) 0.9148(9) 0.19833(17) 0.0740(19) Uani 1 1 d U A .
H45 H 0.1452 1.0188 0.1939 0.089 Uiso 1 1 d R . .
C46 C 0.0966(4) 0.8089(8) 0.18901(17) 0.0684(18) Uani 1 1 d U . .
C47 C 0.1940(4) 0.4474(9) 0.22017(18) 0.083(2) Uani 1 1 d U A .
H47A H 0.2467 0.4363 0.2305 0.125 Uiso 1 1 d R . .
H47B H 0.1919 0.3859 0.2006 0.125 Uiso 1 1 d R . .
H47C H 0.1525 0.4134 0.2349 0.125 Uiso 1 1 d R . .
C48 C 0.2842(5) 0.9915(10) 0.2249(2) 0.105(3) Uani 1 1 d U A .
H48A H 0.2745 1.0865 0.2134 0.158 Uiso 1 1 d R . .
H48B H 0.3385 0.9558 0.2207 0.158 Uiso 1 1 d R . .
H48C H 0.2783 1.0083 0.2481 0.158 Uiso 1 1 d R . .
C49 C 0.0192(4) 0.8594(10) 0.1726(2) 0.098(3) Uani 1 1 d U A .
H49A H 0.0093 0.7974 0.1535 0.147 Uiso 1 1 d R . .
H49B H 0.0237 0.9658 0.1663 0.147 Uiso 1 1 d R . .
H49C H -0.0253 0.8475 0.1875 0.147 Uiso 1 1 d R . .
C50 C 0.0237(4) 0.2338(8) 0.0738(2) 0.0765(18) Uani 1 1 d U A .
C51 C -0.0130(5) 0.3154(11) 0.04970(19) 0.086(2) Uani 1 1 d U . .
C52 C 0.0112(6) 0.2812(12) 0.0178(2) 0.116(3) Uani 1 1 d U A .
H52 H -0.0127 0.3332 0.0001 0.139 Uiso 1 1 d R . .
C53 C 0.0667(9) 0.1780(16) 0.0121(3) 0.157(4) Uani 1 1 d U . .
C54 C 0.1022(7) 0.0989(11) 0.0347(4) 0.151(4) Uani 1 1 d U A .
H54 H 0.1402 0.0238 0.0292 0.181 Uiso 1 1 d R . .
C55 C 0.0829(5) 0.1254(10) 0.0691(3) 0.124(3) Uani 1 1 d U . .
C56 C -0.0742(4) 0.4293(11) 0.05674(18) 0.099(3) Uani 1 1 d U A .
H56A H -0.1178 0.3820 0.0686 0.149 Uiso 1 1 d R . .
H56B H -0.0954 0.4717 0.0366 0.149 Uiso 1 1 d R . .
H56C H -0.0502 0.5102 0.0698 0.149 Uiso 1 1 d R . .
C57 C 0.0853(8) 0.1382(15) -0.0242(3) 0.246(8) Uani 1 1 d U A .
H57A H 0.1338 0.0761 -0.0252 0.369 Uiso 1 1 d R . .
H57B H 0.0933 0.2320 -0.0363 0.369 Uiso 1 1 d R . .
H57C H 0.0401 0.0823 -0.0335 0.369 Uiso 1 1 d R . .
C58 C 0.1212(6) 0.0400(11) 0.0957(3) 0.172(5) Uani 1 1 d U A .
H58E H 0.1214 0.1016 0.1153 0.258 Uiso 1 1 d R . .
H58F H 0.1764 0.0154 0.0900 0.258 Uiso 1 1 d R . .
H58G H 0.0915 -0.0537 0.0995 0.258 Uiso 1 1 d R . .

loop_
_atom_site_aniso_label
_atom_site_aniso_U_11
_atom_site_aniso_U_22
_atom_site_aniso_U_33
_atom_site_aniso_U_23
_atom_site_aniso_U_13
_atom_site_aniso_U_12
Fe1 0.0501(5) 0.0778(7) 0.0470(6) 0.0096(5) -0.0114(4) -0.0167(5)
Si1 0.0763(12) 0.0758(15) 0.0608(13) -0.0091(11) -0.0211(10) 0.0042(11)
N1 0.053(3) 0.081(4) 0.048(3) 0.015(3) -0.011(2) -0.024(2)
N2 0.047(3) 0.095(4) 0.048(3) 0.019(3) -0.003(2) -0.017(3)
N3 0.078(3) 0.061(3) 0.060(3) 0.015(3) -0.025(3) -0.029(3)
C1 0.042(3) 0.092(5) 0.064(4) 0.021(4) -0.002(3) -0.016(3)
C2 0.052(3) 0.093(6) 0.068(4) 0.029(4) -0.004(3) -0.016(3)
C3 0.064(4) 0.109(6) 0.073(5) 0.031(5) -0.019(4) -0.015(4)
C4 0.077(4) 0.084(5) 0.065(4) 0.025(4) -0.022(3) -0.022(3)
C5 0.065(4) 0.077(5) 0.053(4) 0.020(3) -0.017(3) -0.026(3)
C6 0.045(3) 0.095(5) 0.058(4) 0.017(4) 0.002(3) -0.015(3)
C7 0.067(4) 0.125(7) 0.069(5) 0.021(5) 0.006(3) 0.011(4)
C8 0.074(4) 0.068(4) 0.049(4) 0.016(3) -0.023(3) -0.037(3)
C9 0.113(5) 0.072(5) 0.054(4) 0.011(4) -0.032(4) -0.027(4)
C10 0.048(3) 0.084(5) 0.049(3) 0.010(3) 0.000(3) -0.008(3)
C11 0.064(4) 0.096(5) 0.050(4) 0.012(4) 0.000(3) -0.018(4)
C12 0.081(4) 0.086(5) 0.050(4) 0.011(4) 0.000(3) -0.014(4)
C13 0.059(4) 0.071(5) 0.049(4) 0.002(3) 0.000(3) 0.014(3)
C14 0.057(3) 0.072(5) 0.052(4) -0.006(3) -0.004(3) 0.007(3)
C15 0.053(3) 0.069(4) 0.053(4) 0.003(3) 0.001(3) -0.001(3)
C16 0.105(6) 0.153(9) 0.069(5) 0.026(5) -0.014(4) -0.074(6)
C17 0.091(5) 0.100(6) 0.052(4) 0.004(4) -0.010(4) 0.012(4)
C18 0.080(4) 0.073(5) 0.078(5) 0.012(4) -0.001(4) -0.014(4)
C19 0.103(5) 0.069(4) 0.060(5) 0.002(4) -0.042(4) -0.026(4)
C20 0.109(5) 0.061(4) 0.076(5) -0.005(4) -0.056(4) 0.006(4)
C21 0.144(7) 0.096(5) 0.123(7) -0.032(5) -0.088(5) 0.031(5)
C22 0.184(8) 0.052(4) 0.129(8) -0.030(5) -0.122(6) 0.032(5)
C23 0.220(9) 0.078(6) 0.109(8) 0.007(6) -0.101(7) -0.004(6)
C24 0.158(7) 0.061(4) 0.079(6) 0.001(5) -0.061(4) -0.021(5)
C25 0.083(5) 0.095(5) 0.093(6) -0.014(5) -0.007(4) 0.003(4)
C26 0.289(13) 0.091(6) 0.253(13) -0.063(8) -0.205(11) 0.082(8)
C27 0.198(9) 0.129(8) 0.112(8) 0.019(7) 0.006(7) -0.092(7)
C28 0.054(3) 0.077(5) 0.062(4) -0.001(4) -0.011(3) -0.003(3)
C29 0.170(9) 0.099(7) 0.092(6) 0.006(5) -0.060(6) -0.010(6)
C30 0.273(13) 0.293(17) 0.098(7) 0.011(8) 0.021(8) 0.221(13)
C31 0.156(8) 0.085(7) 0.225(12) 0.065(7) -0.063(7) -0.036(6)
Fe2A 0.0483(19) 0.064(2) 0.0650(16) 0.0013(18) 0.0116(15) -0.0113(14)
C58A 0.075(6) 0.062(8) 0.078(8) 0.003(7) 0.023(6) -0.011(6)
Si2A 0.064(4) 0.039(3) 0.060(4) 0.001(3) 0.029(3) 0.003(3)
C59A 0.156(8) 0.085(7) 0.225(12) 0.065(7) -0.063(7) -0.036(6)
C60A 0.064(8) 0.088(10) 0.097(14) -0.017(9) 0.015(9) -0.024(7)
C61A 0.073(9) 0.095(12) 0.081(8) -0.034(8) 0.029(7) -0.029(8)
Fe2B 0.055(2) 0.083(3) 0.0677(16) 0.011(2) 0.0085(15) 0.0009(15)
C58B 0.038(5) 0.100(10) 0.117(10) -0.017(7) -0.008(5) 0.016(6)
Si2B 0.119(9) 0.178(11) 0.175(13) 0.035(8) 0.021(6) -0.046(7)
C59B 0.156(8) 0.085(7) 0.225(12) 0.065(7) -0.063(7) -0.036(6)
C60B 0.24(19) 0.180(16) 0.16(2) 0.079(13) -0.061(14) -0.078(15)
C61B 0.148(10) 0.131(11) 0.194(8) -0.109(7) 0.107(8) -0.099(7)
N4 0.060(3) 0.084(4) 0.051(3) 0.014(3) 0.002(2) -0.018(3)
N5 0.046(3) 0.058(3) 0.066(3) 0.014(3) 0.004(2) 0.004(2)
N6 0.046(3) 0.058(3) 0.083(3) 0.001(3) 0.019(2) -0.004(2)
C32 0.053(3) 0.077(5) 0.058(4) 0.018(3) 0.002(3) -0.005(3)
C33 0.062(4) 0.084(5) 0.059(4) 0.015(4) 0.012(3) -0.009(3)
C34 0.056(4) 0.091(6) 0.075(5) 0.024(4) 0.013(3) -0.008(4)
C35 0.046(3) 0.070(5) 0.070(4) 0.016(4) 0.000(3) -0.004(3)
C36 0.039(3) 0.060(4) 0.059(4) 0.024(3) -0.002(2) -0.002(3)
C37 0.058(4) 0.079(5) 0.054(4) 0.018(3) 0.006(3) -0.004(3)
C38 0.096(5) 0.109(7) 0.056(4) 0.006(4) 0.019(4) -0.023(5)
C39 0.037(3) 0.060(4) 0.078(4) 0.007(3) 0.004(3) 0.001(3)
C40 0.066(4) 0.076(5) 0.091(5) 0.001(4) 0.010(4) -0.021(4)
C41 0.052(3) 0.056(4) 0.060(4) 0.009(3) 0.014(3) -0.001(3)
C42 0.055(3) 0.064(4) 0.059(4) 0.004(4) 0.009(3) 0.005(3)
C43 0.053(3) 0.088(4) 0.063(4) -0.011(4) 0.012(3) 0.000(3)
C44 0.076(4) 0.078(5) 0.067(5) -0.010(4) 0.032(3) -0.012(4)
C45 0.094(4) 0.059(4) 0.070(5) -0.004(4) 0.036(3) -0.004(4)
C46 0.068(4) 0.062(4) 0.076(5) 0.008(4) 0.017(3) 0.011(3)
C47 0.076(4) 0.080(5) 0.093(6) 0.015(5) -0.015(4) 0.010(4)
C48 0.116(6) 0.108(6) 0.093(6) -0.030(6) 0.038(5) -0.046(5)
C49 0.095(5) 0.095(6) 0.104(6) 0.036(5) 0.009(4) 0.036(5)
C50 0.061(4) 0.061(4) 0.108(5) -0.029(4) 0.042(3) -0.025(3)
C51 0.074(4) 0.113(6) 0.073(5) -0.026(4) 0.027(3) -0.046(4)
C52 0.113(6) 0.144(8) 0.093(5) -0.055(5) 0.040(4) -0.082(5)
C53 0.148(10) 0.131(11) 0.194(8) -0.109(7) 0.107(8) -0.099(7)
C54 0.120(8) 0.062(7) 0.276(10) -0.084(7) 0.137(8) -0.051(5)
C55 0.094(6) 0.052(5) 0.230(9) -0.046(5) 0.090(6) -0.025(4)
C56 0.078(5) 0.160(9) 0.060(5) 0.014(5) 0.007(4) 0.001(5)
C57 0.257(13) 0.255(14) 0.231(9) -0.193(10) 0.195(9) -0.200(11)
C58 0.110(7) 0.066(6) 0.343(12) 0.040(8) 0.112(8) 0.028(5)

loop_
_atom_type_symbol
_atom_type_description
_atom_type_scat_dispersion_real
_atom_type_scat_dispersion_imag
_atom_type_scat_source
C C 0.0033 0.0016 'International Tables Vol C Tables 4.2.6.8 and 6.1.1.4'
H H 0.0000 0.0000 'International Tables Vol C Tables 4.2.6.8 and 6.1.1.4'
N N 0.0061 0.0033 'International Tables Vol C Tables 4.2.6.8 and 6.1.1.4'
Si Si 0.0817 0.0704 'International Tables Vol C Tables 4.2.6.8 and 6.1.1.4'
Fe Fe 0.3463 0.8444 'International Tables Vol C Tables 4.2.6.8 and 6.1.1.4'

loop_
_geom_angle_atom_site_label_1
_geom_angle_atom_site_label_2
_geom_angle_atom_site_label_3
_geom_angle
N1 Fe1 C28 148.5(2)
N1 Fe1 N2 74.7(2)
C28 Fe1 N2 110.2(2)
N1 Fe1 N3 75.6(2)
C28 Fe1 N3 111.7(2)
N2 Fe1 N3 136.68(19)
C30 Si1 C29 109.5(6)
C30 Si1 C28 110.1(4)
C29 Si1 C28 111.7(4)
C30 Si1 C31 109.3(7)
C29 Si1 C31 103.2(5)
C28 Si1 C31 112.8(4)
C5 N1 C1 119.7(5)
C5 N1 Fe1 118.6(5)
C1 N1 Fe1 119.8(4)
C6 N2 C10 119.2(6)
C6 N2 Fe1 118.2(4)
C10 N2 Fe1 121.8(4)
C8 N3 C19 119.8(6)
C8 N3 Fe1 116.0(5)
C19 N3 Fe1 123.6(4)
N1 C1 C2 120.0(6)
N1 C1 C6 113.1(5)
C2 C1 C6 126.6(7)
C3 C2 C1 119.7(7)
C3 C2 H2 120.3
C1 C2 H2 119.9
C2 C3 C4 120.1(7)
C2 C3 H3 119.8
C4 C3 H3 120.1
C5 C4 C3 119.2(7)
C5 C4 H4 120.4
C3 C4 H4 120.4
N1 C5 C4 120.2(7)
N1 C5 C8 113.7(6)
C4 C5 C8 125.3(7)
N2 C6 C1 112.6(6)
N2 C6 C7 125.2(6)
C1 C6 C7 122.1(6)
C6 C7 H7A 109.6
C6 C7 H7B 109.5
H7A C7 H7B 109.5
C6 C7 H7C 109.3
H7A C7 H7C 109.5
H7B C7 H7C 109.5
N3 C8 C5 113.5(6)
N3 C8 C9 124.9(7)
C5 C8 C9 121.4(6)
C8 C9 H9A 109.4
C8 C9 H9B 109.6
H9A C9 H9B 109.5
C8 C9 H9C 109.4
H9A C9 H9C 109.5
H9B C9 H9C 109.5
C11 C10 C15 120.5(6)
C11 C10 N2 117.8(6)
C15 C10 N2 121.5(6)
C12 C11 C10 119.5(6)
C12 C11 C16 120.6(7)
C10 C11 C16 119.9(6)
C11 C12 C13 121.6(7)
C11 C12 H12 119.2
C13 C12 H12 119.2
C14 C13 C12 117.9(6)
C14 C13 C17 122.1(6)
C12 C13 C17 120.0(7)
C13 C14 C15 122.8(6)
C13 C14 H14 118.5
C15 C14 H14 118.6
C14 C15 C10 117.7(6)
C14 C15 C18 121.2(6)
C10 C15 C18 121.1(6)
C11 C16 H16A 109.6
C11 C16 H16B 109.6
H16A C16 H16B 109.5
C11 C16 H16C 109.2
H16A C16 H16C 109.5
H16B C16 H16C 109.5
C13 C17 H17A 109.5
C13 C17 H17B 109.6
H17A C17 H17B 109.5
C13 C17 H17C 109.3
H17A C17 H17C 109.5
H17B C17 H17C 109.5
C15 C18 H18A 109.4
C15 C18 H18B 109.5
H18A C18 H18B 109.5
C15 C18 H18C 109.5
H18A C18 H18C 109.5
H18B C18 H18C 109.5
C20 C19 N3 122.9(7)
C20 C19 C24 122.4(9)
N3 C19 C24 114.7(8)
C19 C20 C21 120.5(9)
C19 C20 C25 121.5(7)
C21 C20 C25 118.0(9)
C20 C21 C22 117.0(10)
C20 C21 H21 121.9
C22 C21 H21 121.1
C23 C22 C21 116.7(10)
C23 C22 C26 130.5(14)
C21 C22 C26 112.8(12)
C22 C23 C24 130.3(13)
C22 C23 H23 115.0
C24 C23 H23 114.7
C23 C24 C19 113.2(11)
C23 C24 C27 124.9(11)
C19 C24 C27 121.8(9)
C20 C25 H25A 109.5
C20 C25 H25B 109.2
H25A C25 H25B 109.5
C20 C25 H25C 109.7
H25A C25 H25C 109.5
H25B C25 H25C 109.5
C22 C26 H26A 110.0
C22 C26 H26B 108.5
H26A C26 H26B 109.5
C22 C26 H26C 110.0
H26A C26 H26C 109.5
H26B C26 H26C 109.5
C24 C27 H27A 109.3
C24 C27 H27B 109.5
H27A C27 H27B 109.5
C24 C27 H27C 109.6
H27A C27 H27C 109.5
H27B C27 H27C 109.5
Si1 C28 Fe1 119.8(3)
Si1 C28 H28A 107.5
Fe1 C28 H28A 107.5
Si1 C28 H28B 107.2
Fe1 C28 H28B 107.3
H28A C28 H28B 106.9
Si1 C29 H29A 109.6
Si1 C29 H29B 109.3
H29A C29 H29B 109.5
Si1 C29 H29C 109.5
H29A C29 H29C 109.5
H29B C29 H29C 109.5
Si1 C30 H30A 109.4
Si1 C30 H30B 109.5
H30A C30 H30B 109.5
Si1 C30 H30C 109.5
H30A C30 H30C 109.5
H30B C30 H30C 109.5
Si1 C31 H31A 109.5
Si1 C31 H31B 109.3
H31A C31 H31B 109.5
Si1 C31 H31C 109.6
H31A C31 H31C 109.5
H31B C31 H31C 109.5
N4 Fe2A C58A 166.4(4)
N4 Fe2A N5 76.5(3)
C58A Fe2A N5 104.4(5)
N4 Fe2A N6 74.1(3)
C58A Fe2A N6 106.5(5)
N5 Fe2A N6 149.1(3)
Si2A C58A Fe2A 118.2(7)
Si2A C58A H58A 107.7
Fe2A C58A H58A 107.8
Si2A C58A H58B 107.6
Fe2A C58A H58B 107.9
H58A C58A H58B 107.1
C60A Si2A C61A 106.4(8)
C60A Si2A C59A 100.8(10)
C61A Si2A C59A 110.1(9)
C60A Si2A C58A 114.5(8)
C61A Si2A C58A 116.4(8)
C59A Si2A C58A 107.6(8)
Si2A C59A H59A 108.8
Si2A C59A H59B 110.1
H59A C59A H59B 109.5
Si2A C59A H59C 109.4
H59A C59A H59C 109.5
H59B C59A H59C 109.5
Si2A C59A H58C 104.1
H59A C59A H58C 136.9
H59C C59A H58C 84.1
Si2A C60A H60A 109.1
Si2A C60A H60B 109.0
H60A C60A H60B 109.5
Si2A C60A H60C 110.4
H60A C60A H60C 109.5
H60B C60A H60C 109.5
Si2A C60A H60D 139.6
H60A C60A H60D 74.4
H60B C60A H60D 107.2
Si2A C60A H60E 83.6
H60A C60A H60E 153.2
H60B C60A H60E 87.2
H60D C60A H60E 80.7
Si2A C61A H61A 110.1
Si2A C61A H61B 109.7
H61A C61A H61B 109.5
Si2A C61A H61C 108.6
H61A C61A H61C 109.5
H61B C61A H61C 109.5
Si2A C61A H61D 100.3
H61A C61A H61D 97.5
H61B C61A H61D 128.5
C58B Fe2B N4 163.5(5)
C58B Fe2B N6 106.2(5)
N4 Fe2B N6 75.4(3)
C58B Fe2B N5 110.1(5)
N4 Fe2B N5 70.9(2)
N6 Fe2B N5 143.5(3)
Si2B C58B Fe2B 118.6(8)
Si2B C58B H59B 116.8
Fe2B C58B H59B 119.1
Si2B C58B H58C 108.2
Fe2B C58B H58C 107.8
Si2B C58B H58D 107.2
Fe2B C58B H58D 107.5
H59B C58B H58D 77.6
H58C C58B H58D 107.0
C59B Si2B C60B 107.6(13)
C59B Si2B C61B 107(2)
C60B Si2B C61B 96(2)
C59B Si2B C58B 119.1(13)
C60B Si2B C58B 110.9(11)
C61B Si2B C58B 113.4(15)
Si2B C59B H58A 91.5
Si2B C59B H59D 114.8
Si2B C59B H59E 101.2
H58A C59B H59E 147.4
H59D C59B H59E 109.5
Si2B C59B H59F 112.0
H58A C59B H59F 92.9
H59D C59B H59F 109.5
H59E C59B H59F 109.5
Si2B C60B H60C 146.9
Si2B C60B H60D 108.1
Si2B C60B H60E 110.7
H60C C60B H60E 83.7
H60D C60B H60E 109.5
Si2B C60B H60F 109.7
H60C C60B H60F 91.9
H60D C60B H60F 109.5
H60E C60B H60F 109.5
Si2B C61B H61C 103.0
Si2B C61B H61D 113.0
Si2B C61B H61E 109.4
H61C C61B H61E 87.1
H61D C61B H61E 109.5
Si2B C61B H61F 106.0
H61C C61B H61F 138.9
H61D C61B H61F 109.5
H61E C61B H61F 109.5
C36 N4 C32 117.8(5)
C36 N4 Fe2A 122.3(4)
C32 N4 Fe2A 118.7(5)
C36 N4 Fe2B 117.6(5)
C32 N4 Fe2B 124.0(4)
C37 N5 C41 118.3(5)
C37 N5 Fe2A 115.0(4)
C41 N5 Fe2A 126.2(4)
C37 N5 Fe2B 116.1(5)
C41 N5 Fe2B 124.7(4)
C39 N6 C50 117.6(5)
C39 N6 Fe2B 116.4(5)
C50 N6 Fe2B 125.3(4)
C39 N6 Fe2A 114.3(5)
C50 N6 Fe2A 127.4(4)
N4 C32 C33 122.0(6)
N4 C32 C37 113.3(6)
C33 C32 C37 124.7(7)
C34 C33 C32 118.9(7)
C34 C33 H33 120.5
C32 C33 H33 120.6
C35 C34 C33 120.5(6)
C35 C34 H34 119.9
C33 C34 H34 119.7
C34 C35 C36 119.0(6)
C34 C35 H35 120.4
C36 C35 H35 120.6
N4 C36 C35 121.8(6)
N4 C36 C39 113.1(5)
C35 C36 C39 125.2(6)
N5 C37 C32 114.4(6)
N5 C37 C38 123.1(6)
C32 C37 C38 122.5(6)
C37 C38 H38A 109.4
C37 C38 H38B 109.5
H38A C38 H38B 109.5
C37 C38 H38C 109.6
H38A C38 H38C 109.5
H38B C38 H38C 109.5
N6 C39 C36 115.2(6)
N6 C39 C40 122.9(6)
C36 C39 C40 121.9(6)
C39 C40 H40A 109.3
C39 C40 H40B 109.8
H40A C40 H40B 109.5
C39 C40 H40C 109.3
H40A C40 H40C 109.5
H40B C40 H40C 109.5
C42 C41 C46 120.7(6)
C42 C41 N5 119.1(6)
C46 C41 N5 120.1(5)
C41 C42 C43 117.9(6)
C41 C42 C47 121.2(6)
C43 C42 C47 120.9(6)
C44 C43 C42 122.4(6)
C44 C43 H43 118.7
C42 C43 H43 118.8
C45 C44 C43 118.3(7)
C45 C44 C48 120.9(8)
C43 C44 C48 120.7(7)
C44 C45 C46 122.0(7)
C44 C45 H45 118.9
C46 C45 H45 119.1
C45 C46 C41 118.7(6)
C45 C46 C49 120.6(7)
C41 C46 C49 120.7(7)
C42 C47 H47A 109.7
C42 C47 H47B 109.4
H47A C47 H47B 109.5
C42 C47 H47C 109.3
H47A C47 H47C 109.5
H47B C47 H47C 109.5
C44 C48 H48A 109.5
C44 C48 H48B 109.5
H48A C48 H48B 109.5
C44 C48 H48C 109.4
H48A C48 H48C 109.5
H48B C48 H48C 109.5
C46 C49 H49A 109.4
C46 C49 H49B 109.5
H49A C49 H49B 109.5
C46 C49 H49C 109.5
H49A C49 H49C 109.5
H49B C49 H49C 109.5
C51 C50 C55 124.7(9)
C51 C50 N6 118.3(7)
C55 C50 N6 117.0(9)
C50 C51 C52 116.0(9)
C50 C51 C56 121.4(7)
C52 C51 C56 122.6(9)
C53 C52 C51 121.3(12)
C53 C52 H52 119.0
C51 C52 H52 119.7
C54 C53 C52 123.6(14)
C54 C53 C57 118.2(15)
C52 C53 C57 117.9(16)
C53 C54 C55 120.3(12)
C53 C54 H54 119.8
C55 C54 H54 119.9
C50 C55 C58 123.2(10)
C50 C55 C54 114.0(11)
C58 C55 C54 122.8(9)
C51 C56 H56A 109.5
C51 C56 H56B 109.7
H56A C56 H56B 109.5
C51 C56 H56C 109.3
H56A C56 H56C 109.5
H56B C56 H56C 109.5
C53 C57 H57A 109.8
C53 C57 H57B 109.4
H57A C57 H57B 109.5
C53 C57 H57C 109.2
H57A C57 H57C 109.5
H57B C57 H57C 109.5
C55 C58 H58E 109.6
C55 C58 H58F 109.3
H58E C58 H58F 109.5
C55 C58 H58G 109.6
H58E C58 H58G 109.5
H58F C58 H58G 109.5

loop_
_geom_bond_atom_site_label_1
_geom_bond_atom_site_label_2
_geom_bond_distance
Fe1 N1 2.007(5)
Fe1 C28 2.050(5)
Fe1 N2 2.103(5)
Fe1 N3 2.110(6)
Si1 C30 1.800(9)
Si1 C29 1.847(7)
Si1 C28 1.849(6)
Si1 C31 1.860(9)
N1 C5 1.369(8)
N1 C1 1.375(8)
N2 C6 1.323(8)
N2 C10 1.439(7)
N3 C8 1.325(7)
N3 C19 1.396(10)
C1 C2 1.385(8)
C1 C6 1.440(9)
C2 C3 1.374(9)
C2 H2 0.9500
C3 C4 1.389(10)
C3 H3 0.9500
C4 C5 1.388(9)
C4 H4 0.9500
C5 C8 1.436(10)
C6 C7 1.472(10)
C7 H7A 0.9800
C7 H7B 0.9800
C7 H7C 0.9800
C8 C9 1.495(9)
C9 H9A 0.9800
C9 H9B 0.9800
C9 H9C 0.9800
C10 C11 1.379(9)
C10 C15 1.391(8)
C11 C12 1.374(8)
C11 C16 1.515(9)
C12 C13 1.374(9)
C12 H12 0.9500
C13 C14 1.368(9)
C13 C17 1.537(8)
C14 C15 1.382(8)
C14 H14 0.9500
C15 C18 1.513(9)
C16 H16A 0.9800
C16 H16B 0.9800
C16 H16C 0.9800
C17 H17A 0.9800
C17 H17B 0.9800
C17 H17C 0.9800
C18 H18A 0.9800
C18 H18B 0.9800
C18 H18C 0.9800
C19 C20 1.374(11)
C19 C24 1.468(11)
C20 C21 1.419(11)
C20 C25 1.542(11)
C21 C22 1.486(15)
C21 H21 0.9500
C22 C23 1.334(16)
C22 C26 1.518(13)
C23 C24 1.334(14)
C23 H23 0.9500
C24 C27 1.496(13)
C25 H25A 0.9800
C25 H25B 0.9800
C25 H25C 0.9800
C26 H26A 0.9800
C26 H26B 0.9800
C26 H26C 0.9800
C27 H27A 0.9800
C27 H27B 0.9800
C27 H27C 0.9800
C28 H28A 0.9900
C28 H28B 0.9900
C29 H29A 0.9800
C29 H29B 0.9800
C29 H29C 0.9800
C30 H30A 0.9800
C30 H30B 0.9800
C30 H30C 0.9800
C31 H31A 0.9800
C31 H31B 0.9800
C31 H31C 0.9800
Fe2A N4 1.978(7)
Fe2A C58A 2.046(13)
Fe2A N5 2.114(7)
Fe2A N6 2.228(7)
C58A Si2A 1.913(12)
Si2A C60A 1.835(13)
Si2A C61A 1.886(13)
Si2A C59A 1.902(14)
C59A H59A 0.9800
C59A H59B 0.9800
C59A H59C 0.9800
C59A H58C 0.8991
C60A H60A 0.9800
C60A H60B 0.9800
C60A H60C 0.9800
C61A H61A 0.9800
C61A H61B 0.9800
C61A H61C 0.9800
Fe2B C58B 1.996(13)
Fe2B N4 2.054(7)
Fe2B N6 2.103(7)
Fe2B N5 2.304(7)
C58B Si2B 1.907(15)
Si2B C59B 1.820(17)
Si2B C60B 1.845(16)
Si2B C61B 1.862(18)
C59B H59D 0.9800
C59B H59E 0.9800
C59B H59F 0.9800
C60B H60D 0.9800
C60B H60E 0.9800
C60B H60F 0.9800
C61B H61D 0.9800
C61B H61E 0.9800
C61B H61F 0.9800
N4 C36 1.360(7)
N4 C32 1.367(8)
N5 C37 1.325(7)
N5 C41 1.433(7)
N6 C39 1.313(7)
N6 C50 1.481(9)
C32 C33 1.386(8)
C32 C37 1.448(9)
C33 C34 1.368(9)
C33 H33 0.9500
C34 C35 1.368(9)
C34 H34 0.9500
C35 C36 1.392(8)
C35 H35 0.9500
C36 C39 1.448(8)
C37 C38 1.491(9)
C38 H38A 0.9800
C38 H38B 0.9800
C38 H38C 0.9800
C39 C40 1.507(9)
C40 H40A 0.9800
C40 H40B 0.9800
C40 H40C 0.9800
C41 C42 1.389(8)
C41 C46 1.397(9)
C42 C43 1.403(9)
C42 C47 1.505(9)
C43 C44 1.376(10)
C43 H43 0.9500
C44 C45 1.370(10)
C44 C48 1.522(10)
C45 C46 1.396(9)
C45 H45 0.9500
C46 C49 1.521(9)
C47 H47A 0.9800
C47 H47B 0.9800
C47 H47C 0.9800
C48 H48A 0.9800
C48 H48B 0.9800
C48 H48C 0.9800
C49 H49A 0.9800
C49 H49B 0.9800
C49 H49C 0.9800
C50 C51 1.373(11)
C50 C55 1.394(11)
C51 C52 1.427(11)
C51 C56 1.469(11)
C52 C53 1.324(16)
C52 H52 0.9500
C53 C54 1.307(18)
C53 C57 1.586(15)
C54 C55 1.488(16)
C54 H54 0.9500
C55 C58 1.480(15)
C56 H56A 0.9800
C56 H56B 0.9800
C56 H56C 0.9800
C57 H57A 0.9800
C57 H57B 0.9800
C57 H57C 0.9800
C58 H58E 0.9800
C58 H58F 0.9800
C58 H58G 0.9800

loop_
_geom_torsion_atom_site_label_1
_geom_torsion_atom_site_label_2
_geom_torsion_atom_site_label_3
_geom_torsion_atom_site_label_4
_geom_torsion
C28 Fe1 N1 C5 98.5(6)
N2 Fe1 N1 C5 -157.8(5)
N3 Fe1 N1 C5 -9.6(4)
C28 Fe1 N1 C1 -97.4(6)
N2 Fe1 N1 C1 6.4(4)
N3 Fe1 N1 C1 154.5(5)
N1 Fe1 N2 C6 -11.5(5)
C28 Fe1 N2 C6 135.8(5)
N3 Fe1 N2 C6 -59.6(6)
N1 Fe1 N2 C10 178.8(5)
C28 Fe1 N2 C10 -33.9(5)
N3 Fe1 N2 C10 130.6(5)
N1 Fe1 N3 C8 14.7(4)
C28 Fe1 N3 C8 -132.9(5)
N2 Fe1 N3 C8 62.6(5)
N1 Fe1 N3 C19 -174.5(6)
C28 Fe1 N3 C19 37.9(6)
N2 Fe1 N3 C19 -126.5(6)
C5 N1 C1 C2 -11.5(9)
Fe1 N1 C1 C2 -175.4(5)
C5 N1 C1 C6 162.8(6)
Fe1 N1 C1 C6 -1.2(7)
N1 C1 C2 C3 4.6(10)
C6 C1 C2 C3 -168.8(7)
C1 C2 C3 C4 2.9(11)
C2 C3 C4 C5 -3.6(11)
C1 N1 C5 C4 10.8(9)
Fe1 N1 C5 C4 175.0(5)
C1 N1 C5 C8 -160.2(6)
Fe1 N1 C5 C8 3.9(7)
C3 C4 C5 N1 -3.3(10)
C3 C4 C5 C8 166.6(7)
C10 N2 C6 C1 -175.9(5)
Fe1 N2 C6 C1 14.1(7)
C10 N2 C6 C7 1.3(10)
Fe1 N2 C6 C7 -168.7(5)
N1 C1 C6 N2 -8.3(8)
C2 C1 C6 N2 165.4(6)
N1 C1 C6 C7 174.3(6)
C2 C1 C6 C7 -11.9(11)
C19 N3 C8 C5 171.8(6)
Fe1 N3 C8 C5 -17.0(7)
C19 N3 C8 C9 -4.5(10)
Fe1 N3 C8 C9 166.8(5)
N1 C5 C8 N3 8.8(8)
C4 C5 C8 N3 -161.7(6)
N1 C5 C8 C9 -174.8(5)
C4 C5 C8 C9 14.7(10)
C6 N2 C10 C11 99.7(8)
Fe1 N2 C10 C11 -90.7(6)
C6 N2 C10 C15 -85.1(7)
Fe1 N2 C10 C15 84.5(7)
C15 C10 C11 C12 -0.5(10)
N2 C10 C11 C12 174.8(6)
C15 C10 C11 C16 -180.0(7)
N2 C10 C11 C16 -4.7(10)
C10 C11 C12 C13 0.4(11)
C16 C11 C12 C13 179.9(7)
C11 C12 C13 C14 -0.9(10)
C11 C12 C13 C17 179.3(7)
C12 C13 C14 C15 1.5(10)
C17 C13 C14 C15 -178.7(6)
C13 C14 C15 C10 -1.6(9)
C13 C14 C15 C18 177.6(6)
C11 C10 C15 C14 1.0(9)
N2 C10 C15 C14 -174.0(6)
C11 C10 C15 C18 -178.1(6)
N2 C10 C15 C18 6.8(10)
C8 N3 C19 C20 77.7(8)
Fe1 N3 C19 C20 -92.8(7)
C8 N3 C19 C24 -104.7(7)
Fe1 N3 C19 C24 84.8(6)
N3 C19 C20 C21 179.5(6)
C24 C19 C20 C21 2.1(10)
N3 C19 C20 C25 1.0(10)
C24 C19 C20 C25 -176.4(6)
C19 C20 C21 C22 -2.5(10)
C25 C20 C21 C22 176.0(6)
C20 C21 C22 C23 1.3(12)
C20 C21 C22 C26 -179.1(6)
C21 C22 C23 C24 0.3(16)
C26 C22 C23 C24 -179.2(8)
C22 C23 C24 C19 -0.8(14)
C22 C23 C24 C27 177.5(10)
C20 C19 C24 C23 -0.5(10)
N3 C19 C24 C23 -178.0(6)
C20 C19 C24 C27 -178.8(7)
N3 C19 C24 C27 3.6(10)
C30 Si1 C28 Fe1 111.8(7)
C29 Si1 C28 Fe1 -126.3(5)
C31 Si1 C28 Fe1 -10.6(6)
N1 Fe1 C28 Si1 179.9(3)
N2 Fe1 C28 Si1 86.4(4)
N3 Fe1 C28 Si1 -82.3(4)
N4 Fe2A C58A Si2A -169.5(16)
N5 Fe2A C58A Si2A 98.4(8)
N6 Fe2A C58A Si2A -79.2(8)
Fe2A C58A Si2A C60A -142.3(9)
Fe2A C58A Si2A C61A 92.8(10)
Fe2A C58A Si2A C59A -31.2(11)
N6 Fe2B C58B Si2B 88.3(10)
N5 Fe2B C58B Si2B -88.0(10)
Fe2B C58B Si2B C59B -33(2)
Fe2B C58B Si2B C60B 92.4(14)
Fe2B C58B Si2B C61B -160(2)
C58A Fe2A N4 C36 84(2)
N5 Fe2A N4 C36 179.6(5)
N6 Fe2A N4 C36 -10.0(5)
C58A Fe2A N4 C32 -83(2)
N5 Fe2A N4 C32 12.2(5)
N6 Fe2A N4 C32 -177.5(5)
C58A Fe2A N4 Fe2B 165(3)
N5 Fe2A N4 Fe2B -100.0(8)
N6 Fe2A N4 Fe2B 70.4(8)
C58B Fe2B N4 C36 -85(2)
N6 Fe2B N4 C36 12.5(4)
N5 Fe2B N4 C36 178.2(5)
C58B Fe2B N4 C32 86(2)
N6 Fe2B N4 C32 -175.9(6)
N5 Fe2B N4 C32 -10.1(5)
C58B Fe2B N4 Fe2A 165(2)
N6 Fe2B N4 Fe2A -97.3(8)
N5 Fe2B N4 Fe2A 68.4(8)
N4 Fe2A N5 C37 -12.2(5)
C58A Fe2A N5 C37 153.8(6)
N6 Fe2A N5 C37 -30.6(7)
N4 Fe2A N5 C41 175.7(5)
C58A Fe2A N5 C41 -18.3(6)
N6 Fe2A N5 C41 157.4(5)
N4 Fe2A N5 Fe2B 85.3(8)
C58A Fe2A N5 Fe2B -108.6(9)
N6 Fe2A N5 Fe2B 67.0(8)
C58B Fe2B N5 C37 -153.5(6)
N4 Fe2B N5 C37 9.0(4)
N6 Fe2B N5 C37 32.6(7)
C58B Fe2B N5 C41 15.5(7)
N4 Fe2B N5 C41 177.9(5)
N6 Fe2B N5 C41 -158.5(5)
C58B Fe2B N5 Fe2A 116.4(10)
N4 Fe2B N5 Fe2A -81.1(8)
N6 Fe2B N5 Fe2A -57.5(7)
C58B Fe2B N6 C39 149.2(6)
N4 Fe2B N6 C39 -13.8(4)
N5 Fe2B N6 C39 -36.8(7)
C58B Fe2B N6 C50 -20.8(7)
N4 Fe2B N6 C50 176.2(6)
N5 Fe2B N6 C50 153.2(6)
C58B Fe2B N6 Fe2A -124.1(11)
N4 Fe2B N6 Fe2A 72.9(8)
N5 Fe2B N6 Fe2A 49.9(7)
N4 Fe2A N6 C39 8.0(4)
C58A Fe2A N6 C39 -157.9(5)
N5 Fe2A N6 C39 26.5(7)
N4 Fe2A N6 C50 177.9(6)
C58A Fe2A N6 C50 12.0(7)
N5 Fe2A N6 C50 -163.6(6)
N4 Fe2A N6 Fe2B -93.2(9)
C58A Fe2A N6 Fe2B 100.9(9)
N5 Fe2A N6 Fe2B -74.7(9)
C36 N4 C32 C33 1.1(9)
Fe2A N4 C32 C33 169.1(5)
Fe2B N4 C32 C33 -170.5(5)
C36 N4 C32 C37 -178.5(5)
Fe2A N4 C32 C37 -10.4(7)
Fe2B N4 C32 C37 9.9(8)
N4 C32 C33 C34 0.5(10)
C37 C32 C33 C34 180.0(6)
C32 C33 C34 C35 -1.8(10)
C33 C34 C35 C36 1.6(10)
C32 N4 C36 C35 -1.4(9)
Fe2A N4 C36 C35 -168.9(4)
Fe2B N4 C36 C35 170.8(4)
C32 N4 C36 C39 178.1(5)
Fe2A N4 C36 C39 10.5(7)
Fe2B N4 C36 C39 -9.7(6)
C34 C35 C36 N4 0.1(9)
C34 C35 C36 C39 -179.3(6)
C41 N5 C37 C32 -176.8(5)
Fe2A N5 C37 C32 10.5(7)
Fe2B N5 C37 C32 -7.1(7)
C41 N5 C37 C38 2.1(9)
Fe2A N5 C37 C38 -170.7(5)
Fe2B N5 C37 C38 171.7(5)
N4 C32 C37 N5 -0.7(8)
C33 C32 C37 N5 179.8(6)
N4 C32 C37 C38 -179.6(6)
C33 C32 C37 C38 0.9(10)
C50 N6 C39 C36 -176.2(6)
Fe2B N6 C39 C36 13.0(7)
Fe2A N6 C39 C36 -5.2(7)
C50 N6 C39 C40 5.4(9)
Fe2B N6 C39 C40 -165.4(5)
Fe2A N6 C39 C40 176.3(5)
N4 C36 C39 N6 -2.4(7)
C35 C36 C39 N6 177.1(5)
N4 C36 C39 C40 176.1(6)
C35 C36 C39 C40 -4.5(9)
C37 N5 C41 C42 90.1(7)
Fe2A N5 C41 C42 -98.1(6)
Fe2B N5 C41 C42 -78.6(7)
C37 N5 C41 C46 -92.1(7)
Fe2A N5 C41 C46 79.7(7)
Fe2B N5 C41 C46 99.1(6)
C46 C41 C42 C43 0.1(9)
N5 C41 C42 C43 177.8(5)
C46 C41 C42 C47 178.1(6)
N5 C41 C42 C47 -4.1(9)
C41 C42 C43 C44 -0.2(10)
C47 C42 C43 C44 -178.2(7)
C42 C43 C44 C45 0.6(10)
C42 C43 C44 C48 176.9(6)
C43 C44 C45 C46 -0.9(10)
C48 C44 C45 C46 -177.2(6)
C44 C45 C46 C41 0.7(10)
C44 C45 C46 C49 178.7(7)
C42 C41 C46 C45 -0.3(10)
N5 C41 C46 C45 -178.1(5)
C42 C41 C46 C49 -178.3(6)
N5 C41 C46 C49 4.0(10)
C39 N6 C50 C51 89.0(8)
Fe2B N6 C50 C51 -101.1(7)
Fe2A N6 C50 C51 -80.5(7)
C39 N6 C50 C55 -91.8(7)
Fe2B N6 C50 C55 78.1(7)
Fe2A N6 C50 C55 98.6(7)
C55 C50 C51 C52 1.6(11)
N6 C50 C51 C52 -179.3(6)
C55 C50 C51 C56 -179.2(7)
N6 C50 C51 C56 0.0(10)
C50 C51 C52 C53 -0.8(12)
C56 C51 C52 C53 179.9(9)
C51 C52 C53 C54 1.1(18)
C51 C52 C53 C57 175.4(7)
C52 C53 C54 C55 -2(2)
C57 C53 C54 C55 -176.2(7)
C51 C50 C55 C58 179.9(8)
N6 C50 C55 C58 0.8(11)
C51 C50 C55 C54 -2.3(11)
N6 C50 C55 C54 178.6(6)
C53 C54 C55 C50 2.3(15)
C53 C54 C55 C58 -179.8(11)
